data_4316407
loop_
_publ_author_name
'Muhammad Hanif'
'Helena Henke'
'Samuel M. Meier'
'Sanela Martic'
'Mahmoud Labib'
'Wolfgang Kandioller'
'Michael A. Jakupec'
'Vladimir B. Arion'
'Heinz-Bernhard Kraatz'
'Bernhard K. Keppler'
'Christian G. Hartinger'

_publ_section_title
;
 Is the Reactivity of M(II)-Arene Complexes of 3-Hydroxy-2(1H)-pyridones
 to Biomolecules the Anticancer Activity Determining Parameter?
;
_journal_name_full 'Inorganic Chemistry'
_journal_page_first 7953
_journal_page_last 7963
_journal_paper_doi 10.1021/ic1009785
_journal_volume 49
_journal_year 2010
_chemical_formula_moiety 'C19 H24 Cl N O4 Ru'
_chemical_formula_sum 'C19 H24 Cl N O4 Ru'
_chemical_formula_weight 466.91
_chemical_name_systematic
; 
Chlorido-(hapta^6^-p-cymene)-{N-[(ethoxycarbonyl)methyl]-
-3-hydroxy-2-(1H)-pyridone-ruthenium(II)
;
_space_group_IT_number 2
_symmetry_cell_setting triclinic
_symmetry_space_group_name_Hall '-P 1'
_symmetry_space_group_name_H-M 'P -1'
_atom_sites_solution_hydrogens geom
_atom_sites_solution_primary direct
_atom_sites_solution_secondary difmap
_audit_creation_method SHELXL-97
_cell_angle_alpha 78.940(2)
_cell_angle_beta 84.095(3)
_cell_angle_gamma 73.090(2)
_cell_formula_units_Z 2
_cell_length_a 9.5302(4)
_cell_length_b 10.1465(4)
_cell_length_c 10.5931(5)
_cell_measurement_reflns_used 9410
_cell_measurement_temperature 100(2)
_cell_measurement_theta_max 29.99
_cell_measurement_theta_min 2.24
_cell_volume 960.63(7)
_computing_structure_refinement 'SHELXL-97 (Sheldrick, 1997)'
_computing_structure_solution 'SHELXS-97 (Sheldrick, 1990)'
_diffrn_ambient_temperature 100(2)
_diffrn_measured_fraction_theta_full 0.990
_diffrn_measured_fraction_theta_max 0.990
_diffrn_radiation_monochromator graphite
_diffrn_radiation_source 'fine-focus sealed tube'
_diffrn_radiation_type MoK\a
_diffrn_radiation_wavelength 0.71073
_diffrn_reflns_av_R_equivalents 0.0358
_diffrn_reflns_av_sigmaI/netI 0.0265
_diffrn_reflns_limit_h_max 13
_diffrn_reflns_limit_h_min -13
_diffrn_reflns_limit_k_max 14
_diffrn_reflns_limit_k_min -14
_diffrn_reflns_limit_l_max 14
_diffrn_reflns_limit_l_min -14
_diffrn_reflns_number 37684
_diffrn_reflns_theta_full 30.12
_diffrn_reflns_theta_max 30.12
_diffrn_reflns_theta_min 2.64
_exptl_absorpt_coefficient_mu 0.979
_exptl_absorpt_correction_T_max 0.8833
_exptl_absorpt_correction_T_min 0.7919
_exptl_absorpt_correction_type multi-scan
_exptl_absorpt_process_details SADABS
_exptl_crystal_colour orange
_exptl_crystal_density_diffrn 1.614
_exptl_crystal_density_method 'not measured'
_exptl_crystal_description block
_exptl_crystal_F_000 476
_exptl_crystal_size_max 0.25
_exptl_crystal_size_mid 0.20
_exptl_crystal_size_min 0.13
_refine_diff_density_max 0.815
_refine_diff_density_min -0.635
_refine_diff_density_rms 0.080
_refine_ls_extinction_method none
_refine_ls_goodness_of_fit_ref 1.003
_refine_ls_hydrogen_treatment constr
_refine_ls_matrix_type full
_refine_ls_number_parameters 237
_refine_ls_number_reflns 5610
_refine_ls_number_restraints 0
_refine_ls_restrained_S_all 1.003
_refine_ls_R_factor_all 0.0301
_refine_ls_R_factor_gt 0.0241
_refine_ls_shift/su_max 0.001
_refine_ls_shift/su_mean 0.000
_refine_ls_structure_factor_coef Fsqd
_refine_ls_weighting_details 'calc w=1/[\s^2^(Fo^2^)+(0.0251P)^2^+0.9883P] where P=(Fo^2^+2Fc^2^)/3'
_refine_ls_weighting_scheme calc
_refine_ls_wR_factor_gt 0.0565
_refine_ls_wR_factor_ref 0.0596
_reflns_number_gt 5057
_reflns_number_total 5610
_reflns_threshold_expression >2sigma(I)
_cod_data_source_file ic1009785_si_002_1.cif
_cod_data_source_block hehe003
_cod_database_code 4316407

loop_
_symmetry_equiv_pos_as_xyz
'x, y, z'
'-x, -y, -z'

loop_
_atom_site_label
_atom_site_type_symbol
_atom_site_fract_x
_atom_site_fract_y
_atom_site_fract_z
_atom_site_U_iso_or_equiv
_atom_site_adp_type
_atom_site_occupancy
_atom_site_symmetry_multiplicity
_atom_site_calc_flag
_atom_site_refinement_flags
_atom_site_disorder_assembly
_atom_site_disorder_group
Ru1 Ru 0.779426(14) 0.467845(13) 0.354965(13) 0.01268(4) Uani 1 1 d . . .
Cl1 Cl 0.98009(4) 0.33179(4) 0.23379(4) 0.01867(8) Uani 1 1 d . . .
O1 O 0.66178(13) 0.33802(12) 0.31810(12) 0.0167(2) Uani 1 1 d . . .
O2 O 0.84131(13) 0.29574(12) 0.50792(12) 0.0164(2) Uani 1 1 d . . .
O3 O 0.70212(16) 0.18094(17) 0.77981(15) 0.0330(3) Uani 1 1 d . . .
O4 O 0.92020(15) 0.15953(15) 0.85698(14) 0.0264(3) Uani 1 1 d . . .
N1 N 0.83472(16) 0.06902(14) 0.56947(14) 0.0156(3) Uani 1 1 d . . .
C1 C 0.69765(18) 0.21324(17) 0.38966(17) 0.0155(3) Uani 1 1 d . . .
C2 C 0.79516(18) 0.19447(16) 0.49046(16) 0.0148(3) Uani 1 1 d . . .
C3 C 0.78145(19) -0.04081(17) 0.55764(19) 0.0193(3) Uani 1 1 d . . .
H3 H 0.8103 -0.1273 0.6148 0.023 Uiso 1 1 calc R . .
C4 C 0.6881(2) -0.02458(18) 0.46437(19) 0.0211(4) Uani 1 1 d . . .
H4 H 0.6518 -0.1002 0.4560 0.025 Uiso 1 1 calc R . .
C5 C 0.64397(19) 0.10355(18) 0.37936(19) 0.0193(3) Uani 1 1 d . . .
H5 H 0.5772 0.1143 0.3149 0.023 Uiso 1 1 calc R . .
C6 C 0.92443(19) 0.05703(17) 0.67654(17) 0.0174(3) Uani 1 1 d . . .
H6A H 1.0099 0.0931 0.6449 0.021 Uiso 1 1 calc R . .
H6B H 0.9615 -0.0424 0.7163 0.021 Uiso 1 1 calc R . .
C7 C 0.8332(2) 0.14005(18) 0.77586(18) 0.0199(3) Uani 1 1 d . . .
C8 C 0.8448(3) 0.2453(2) 0.9542(2) 0.0328(5) Uani 1 1 d . . .
H8A H 0.7678 0.3262 0.9131 0.039 Uiso 1 1 calc R . .
H8B H 0.9162 0.2818 0.9884 0.039 Uiso 1 1 calc R . .
C9 C 0.7766(3) 0.1642(2) 1.0621(2) 0.0316(5) Uani 1 1 d . . .
H9A H 0.7277 0.2246 1.1248 0.047 Uiso 1 1 calc R . .
H9B H 0.8528 0.0850 1.1039 0.047 Uiso 1 1 calc R . .
H9C H 0.7044 0.1296 1.0287 0.047 Uiso 1 1 calc R . .
C10 C 0.72018(19) 0.61422(17) 0.48991(18) 0.0175(3) Uani 1 1 d . . .
C11 C 0.85156(19) 0.62956(17) 0.41843(19) 0.0192(3) Uani 1 1 d . . .
H11 H 0.9348 0.6266 0.4623 0.023 Uiso 1 1 calc R . .
C12 C 0.8579(2) 0.64897(17) 0.28336(19) 0.0207(4) Uani 1 1 d . . .
H12 H 0.9470 0.6569 0.2376 0.025 Uiso 1 1 calc R . .
C13 C 0.7353(2) 0.65721(17) 0.21241(18) 0.0197(3) Uani 1 1 d . . .
C14 C 0.60471(19) 0.64630(17) 0.28500(18) 0.0180(3) Uani 1 1 d . . .
H14 H 0.5207 0.6517 0.2411 0.022 Uiso 1 1 calc R . .
C15 C 0.59584(19) 0.62763(17) 0.42114(18) 0.0174(3) Uani 1 1 d . . .
H15 H 0.5055 0.6241 0.4668 0.021 Uiso 1 1 calc R . .
C16 C 0.7161(2) 0.5779(2) 0.63379(18) 0.0244(4) Uani 1 1 d . . .
H16A H 0.6140 0.5911 0.6671 0.037 Uiso 1 1 calc R . .
H16B H 0.7597 0.6387 0.6689 0.037 Uiso 1 1 calc R . .
H16C H 0.7719 0.4802 0.6596 0.037 Uiso 1 1 calc R . .
C17 C 0.7496(2) 0.6702(2) 0.06762(19) 0.0285(4) Uani 1 1 d . . .
H17 H 0.8527 0.6194 0.0438 0.034 Uiso 1 1 calc R . .
C18 C 0.6477(3) 0.6047(3) 0.0152(2) 0.0410(6) Uani 1 1 d . . .
H18A H 0.6616 0.6159 -0.0788 0.061 Uiso 1 1 calc R . .
H18B H 0.5455 0.6512 0.0387 0.061 Uiso 1 1 calc R . .
H18C H 0.6703 0.5051 0.0519 0.061 Uiso 1 1 calc R . .
C19 C 0.7253(3) 0.8246(2) 0.0073(2) 0.0417(6) Uani 1 1 d . . .
H19A H 0.7349 0.8335 -0.0868 0.063 Uiso 1 1 calc R . .
H19B H 0.7987 0.8606 0.0369 0.063 Uiso 1 1 calc R . .
H19C H 0.6267 0.8782 0.0332 0.063 Uiso 1 1 calc R . .

loop_
_atom_site_aniso_label
_atom_site_aniso_U_11
_atom_site_aniso_U_22
_atom_site_aniso_U_33
_atom_site_aniso_U_23
_atom_site_aniso_U_13
_atom_site_aniso_U_12
Ru1 0.01092(7) 0.00798(6) 0.01838(7) -0.00154(4) 0.00029(5) -0.00223(4)
Cl1 0.01534(19) 0.01422(17) 0.0236(2) -0.00349(15) 0.00253(15) -0.00068(14)
O1 0.0158(6) 0.0120(5) 0.0227(6) -0.0022(5) -0.0032(5) -0.0039(4)
O2 0.0193(6) 0.0106(5) 0.0194(6) -0.0012(4) -0.0024(5) -0.0048(4)
O3 0.0193(7) 0.0440(9) 0.0289(8) -0.0140(7) -0.0020(6) 0.0071(6)
O4 0.0239(7) 0.0318(7) 0.0270(7) -0.0129(6) 0.0041(6) -0.0096(6)
N1 0.0148(7) 0.0104(6) 0.0201(7) -0.0023(5) 0.0024(5) -0.0024(5)
C1 0.0126(7) 0.0116(7) 0.0219(8) -0.0046(6) 0.0031(6) -0.0026(6)
C2 0.0139(7) 0.0102(7) 0.0187(8) -0.0029(6) 0.0037(6) -0.0022(6)
C3 0.0179(8) 0.0101(7) 0.0287(9) -0.0026(6) 0.0050(7) -0.0044(6)
C4 0.0169(8) 0.0123(7) 0.0347(10) -0.0059(7) 0.0036(7) -0.0053(6)
C5 0.0149(8) 0.0150(8) 0.0288(10) -0.0065(7) 0.0000(7) -0.0042(6)
C6 0.0172(8) 0.0128(7) 0.0195(8) -0.0009(6) 0.0004(6) -0.0015(6)
C7 0.0206(9) 0.0161(8) 0.0200(9) -0.0016(6) 0.0007(7) -0.0019(6)
C8 0.0389(12) 0.0357(11) 0.0296(11) -0.0163(9) 0.0063(9) -0.0148(10)
C9 0.0372(12) 0.0302(11) 0.0268(11) -0.0051(8) -0.0003(9) -0.0089(9)
C10 0.0200(8) 0.0087(7) 0.0239(9) -0.0057(6) 0.0003(7) -0.0028(6)
C11 0.0165(8) 0.0091(7) 0.0333(10) -0.0046(6) -0.0025(7) -0.0044(6)
C12 0.0173(8) 0.0101(7) 0.0327(10) -0.0004(7) 0.0053(7) -0.0051(6)
C13 0.0210(9) 0.0096(7) 0.0248(9) 0.0003(6) 0.0010(7) -0.0011(6)
C14 0.0148(8) 0.0113(7) 0.0256(9) -0.0024(6) -0.0035(7) 0.0004(6)
C15 0.0134(8) 0.0107(7) 0.0269(9) -0.0048(6) 0.0031(6) -0.0016(6)
C16 0.0294(10) 0.0218(9) 0.0227(9) -0.0070(7) -0.0026(8) -0.0054(7)
C17 0.0351(11) 0.0193(9) 0.0234(10) 0.0017(7) 0.0042(8) -0.0007(8)
C18 0.0612(17) 0.0355(12) 0.0242(11) -0.0060(9) -0.0053(11) -0.0087(11)
C19 0.0581(16) 0.0218(10) 0.0320(12) 0.0084(9) 0.0062(11) -0.0021(10)

loop_
_atom_type_symbol
_atom_type_description
_atom_type_scat_dispersion_real
_atom_type_scat_dispersion_imag
_atom_type_scat_source
C C 0.0033 0.0016 'International Tables Vol C Tables 4.2.6.8 and 6.1.1.4'
H H 0.0000 0.0000 'International Tables Vol C Tables 4.2.6.8 and 6.1.1.4'
N N 0.0061 0.0033 'International Tables Vol C Tables 4.2.6.8 and 6.1.1.4'
O O 0.0106 0.0060 'International Tables Vol C Tables 4.2.6.8 and 6.1.1.4'
Cl Cl 0.1484 0.1585 'International Tables Vol C Tables 4.2.6.8 and 6.1.1.4'
Ru Ru -1.2594 0.8363 'International Tables Vol C Tables 4.2.6.8 and 6.1.1.4'

loop_
_geom_angle_atom_site_label_1
_geom_angle_atom_site_label_2
_geom_angle_atom_site_label_3
_geom_angle
_geom_angle_site_symmetry_1
_geom_angle_site_symmetry_3
_geom_angle_publ_flag
O1 Ru1 O2 78.75(5) . . ?
O1 Ru1 C14 89.71(6) . . ?
O2 Ru1 C14 144.23(6) . . ?
O1 Ru1 C12 146.70(6) . . ?
O2 Ru1 C12 133.39(6) . . ?
C14 Ru1 C12 68.47(7) . . ?
O1 Ru1 C13 109.61(6) . . ?
O2 Ru1 C13 171.62(6) . . ?
C14 Ru1 C13 38.36(7) . . ?
C12 Ru1 C13 38.52(7) . . ?
O1 Ru1 C15 97.86(6) . . ?
O2 Ru1 C15 109.46(6) . . ?
C14 Ru1 C15 38.30(7) . . ?
C12 Ru1 C15 80.69(6) . . ?
C13 Ru1 C15 69.52(7) . . ?
O1 Ru1 C10 127.85(6) . . ?
O2 Ru1 C10 91.16(6) . . ?
C14 Ru1 C10 69.42(7) . . ?
C12 Ru1 C10 68.95(7) . . ?
C13 Ru1 C10 83.20(7) . . ?
C15 Ru1 C10 37.97(7) . . ?
O1 Ru1 C11 165.56(6) . . ?
O2 Ru1 C11 102.36(6) . . ?
C14 Ru1 C11 81.06(7) . . ?
C12 Ru1 C11 37.67(7) . . ?
C13 Ru1 C11 69.40(7) . . ?
C15 Ru1 C11 68.06(7) . . ?
C10 Ru1 C11 38.20(7) . . ?
O1 Ru1 Cl1 85.51(4) . . ?
O2 Ru1 Cl1 84.51(3) . . ?
C14 Ru1 Cl1 128.62(5) . . ?
C12 Ru1 Cl1 89.02(5) . . ?
C13 Ru1 Cl1 96.52(5) . . ?
C15 Ru1 Cl1 165.99(5) . . ?
C10 Ru1 Cl1 144.86(5) . . ?
C11 Ru1 Cl1 108.93(5) . . ?
C1 O1 Ru1 113.19(10) . . ?
C2 O2 Ru1 110.20(11) . . ?
C7 O4 C8 115.28(16) . . ?
C2 N1 C3 121.91(15) . . ?
C2 N1 C6 117.70(14) . . ?
C3 N1 C6 120.12(14) . . ?
O1 C1 C5 125.40(16) . . ?
O1 C1 C2 116.08(14) . . ?
C5 C1 C2 118.43(16) . . ?
O2 C2 N1 120.20(16) . . ?
O2 C2 C1 120.54(15) . . ?
N1 C2 C1 119.24(15) . . ?
C4 C3 N1 119.71(16) . . ?
C4 C3 H3 120.1 . . ?
N1 C3 H3 120.1 . . ?
C3 C4 C5 120.63(16) . . ?
C3 C4 H4 119.7 . . ?
C5 C4 H4 119.7 . . ?
C1 C5 C4 120.06(17) . . ?
C1 C5 H5 120.0 . . ?
C4 C5 H5 120.0 . . ?
N1 C6 C7 109.52(14) . . ?
N1 C6 H6A 109.8 . . ?
C7 C6 H6A 109.8 . . ?
N1 C6 H6B 109.8 . . ?
C7 C6 H6B 109.8 . . ?
H6A C6 H6B 108.2 . . ?
O3 C7 O4 125.62(17) . . ?
O3 C7 C6 124.28(18) . . ?
O4 C7 C6 110.10(15) . . ?
O4 C8 C9 111.79(18) . . ?
O4 C8 H8A 109.3 . . ?
C9 C8 H8A 109.3 . . ?
O4 C8 H8B 109.3 . . ?
C9 C8 H8B 109.3 . . ?
H8A C8 H8B 107.9 . . ?
C8 C9 H9A 109.5 . . ?
C8 C9 H9B 109.5 . . ?
H9A C9 H9B 109.5 . . ?
C8 C9 H9C 109.5 . . ?
H9A C9 H9C 109.5 . . ?
H9B C9 H9C 109.5 . . ?
C15 C10 C11 118.33(17) . . ?
C15 C10 C16 120.70(16) . . ?
C11 C10 C16 120.90(17) . . ?
C15 C10 Ru1 70.89(10) . . ?
C11 C10 Ru1 71.45(10) . . ?
C16 C10 Ru1 126.50(12) . . ?
C12 C11 C10 120.06(17) . . ?
C12 C11 Ru1 70.00(10) . . ?
C10 C11 Ru1 70.36(9) . . ?
C12 C11 H11 120.0 . . ?
C10 C11 H11 120.0 . . ?
Ru1 C11 H11 132.7 . . ?
C11 C12 C13 122.34(16) . . ?
C11 C12 Ru1 72.33(10) . . ?
C13 C12 Ru1 71.05(10) . . ?
C11 C12 H12 118.8 . . ?
C13 C12 H12 118.8 . . ?
Ru1 C12 H12 130.6 . . ?
C14 C13 C12 116.67(17) . . ?
C14 C13 C17 122.75(18) . . ?
C12 C13 C17 120.53(17) . . ?
C14 C13 Ru1 69.84(10) . . ?
C12 C13 Ru1 70.43(10) . . ?
C17 C13 Ru1 128.02(13) . . ?
C15 C14 C13 121.83(17) . . ?
C15 C14 Ru1 72.00(10) . . ?
C13 C14 Ru1 71.80(10) . . ?
C15 C14 H14 119.1 . . ?
C13 C14 H14 119.1 . . ?
Ru1 C14 H14 129.7 . . ?
C10 C15 C14 120.64(16) . . ?
C10 C15 Ru1 71.14(10) . . ?
C14 C15 Ru1 69.71(9) . . ?
C10 C15 H15 119.7 . . ?
C14 C15 H15 119.7 . . ?
Ru1 C15 H15 132.6 . . ?
C10 C16 H16A 109.5 . . ?
C10 C16 H16B 109.5 . . ?
H16A C16 H16B 109.5 . . ?
C10 C16 H16C 109.5 . . ?
H16A C16 H16C 109.5 . . ?
H16B C16 H16C 109.5 . . ?
C13 C17 C18 112.93(18) . . ?
C13 C17 C19 109.16(17) . . ?
C18 C17 C19 111.8(2) . . ?
C13 C17 H17 107.6 . . ?
C18 C17 H17 107.6 . . ?
C19 C17 H17 107.6 . . ?
C17 C18 H18A 109.5 . . ?
C17 C18 H18B 109.5 . . ?
H18A C18 H18B 109.5 . . ?
C17 C18 H18C 109.5 . . ?
H18A C18 H18C 109.5 . . ?
H18B C18 H18C 109.5 . . ?
C17 C19 H19A 109.5 . . ?
C17 C19 H19B 109.5 . . ?
H19A C19 H19B 109.5 . . ?
C17 C19 H19C 109.5 . . ?
H19A C19 H19C 109.5 . . ?
H19B C19 H19C 109.5 . . ?

loop_
_geom_bond_atom_site_label_1
_geom_bond_atom_site_label_2
_geom_bond_distance
_geom_bond_site_symmetry_2
_geom_bond_publ_flag
Ru1 O1 2.0716(12) . ?
Ru1 O2 2.1294(12) . ?
Ru1 C14 2.1414(16) . ?
Ru1 C12 2.1588(17) . ?
Ru1 C13 2.1671(17) . ?
Ru1 C15 2.1713(16) . ?
Ru1 C10 2.1745(17) . ?
Ru1 C11 2.1889(17) . ?
Ru1 Cl1 2.4186(4) . ?
O1 C1 1.314(2) . ?
O2 C2 1.279(2) . ?
O3 C7 1.195(2) . ?
O4 C7 1.332(2) . ?
O4 C8 1.470(2) . ?
N1 C2 1.356(2) . ?
N1 C3 1.382(2) . ?
N1 C6 1.455(2) . ?
C1 C5 1.379(2) . ?
C1 C2 1.436(2) . ?
C3 C4 1.352(3) . ?
C3 H3 0.9500 . ?
C4 C5 1.410(3) . ?
C4 H4 0.9500 . ?
C5 H5 0.9500 . ?
C6 C7 1.516(2) . ?
C6 H6A 0.9900 . ?
C6 H6B 0.9900 . ?
C8 C9 1.484(3) . ?
C8 H8A 0.9900 . ?
C8 H8B 0.9900 . ?
C9 H9A 0.9800 . ?
C9 H9B 0.9800 . ?
C9 H9C 0.9800 . ?
C10 C15 1.414(3) . ?
C10 C11 1.428(2) . ?
C10 C16 1.497(3) . ?
C11 C12 1.404(3) . ?
C11 H11 0.9500 . ?
C12 C13 1.427(3) . ?
C12 H12 0.9500 . ?
C13 C14 1.416(3) . ?
C13 C17 1.509(3) . ?
C14 C15 1.415(3) . ?
C14 H14 0.9500 . ?
C15 H15 0.9500 . ?
C16 H16A 0.9800 . ?
C16 H16B 0.9800 . ?
C16 H16C 0.9800 . ?
C17 C18 1.524(3) . ?
C17 C19 1.533(3) . ?
C17 H17 1.0000 . ?
C18 H18A 0.9800 . ?
C18 H18B 0.9800 . ?
C18 H18C 0.9800 . ?
C19 H19A 0.9800 . ?
C19 H19B 0.9800 . ?
C19 H19C 0.9800 . ?

loop_
_geom_torsion_atom_site_label_1
_geom_torsion_atom_site_label_2
_geom_torsion_atom_site_label_3
_geom_torsion_atom_site_label_4
_geom_torsion
_geom_torsion_site_symmetry_1
_geom_torsion_site_symmetry_2
_geom_torsion_site_symmetry_3
_geom_torsion_site_symmetry_4
_geom_torsion_publ_flag
O2 Ru1 O1 C1 -9.27(11) . . . . ?
C14 Ru1 O1 C1 -155.19(12) . . . . ?
C12 Ru1 O1 C1 157.35(12) . . . . ?
C13 Ru1 O1 C1 171.35(11) . . . . ?
C15 Ru1 O1 C1 -117.66(12) . . . . ?
C10 Ru1 O1 C1 -91.88(12) . . . . ?
C11 Ru1 O1 C1 -105.2(2) . . . . ?
Cl1 Ru1 O1 C1 76.02(11) . . . . ?
O1 Ru1 O2 C2 9.32(11) . . . . ?
C14 Ru1 O2 C2 82.76(14) . . . . ?
C12 Ru1 O2 C2 -160.61(11) . . . . ?
C15 Ru1 O2 C2 103.78(11) . . . . ?
C10 Ru1 O2 C2 137.77(12) . . . . ?
C11 Ru1 O2 C2 174.61(11) . . . . ?
Cl1 Ru1 O2 C2 -77.18(11) . . . . ?
Ru1 O1 C1 C5 -175.46(14) . . . . ?
Ru1 O1 C1 C2 7.88(18) . . . . ?
Ru1 O2 C2 N1 173.40(12) . . . . ?
Ru1 O2 C2 C1 -8.44(19) . . . . ?
C3 N1 C2 O2 176.79(15) . . . . ?
C6 N1 C2 O2 2.8(2) . . . . ?
C3 N1 C2 C1 -1.4(2) . . . . ?
C6 N1 C2 C1 -175.36(14) . . . . ?
O1 C1 C2 O2 0.7(2) . . . . ?
C5 C1 C2 O2 -176.23(16) . . . . ?
O1 C1 C2 N1 178.85(14) . . . . ?
C5 C1 C2 N1 1.9(2) . . . . ?
C2 N1 C3 C4 0.6(3) . . . . ?
C6 N1 C3 C4 174.39(16) . . . . ?
N1 C3 C4 C5 -0.3(3) . . . . ?
O1 C1 C5 C4 -178.29(16) . . . . ?
C2 C1 C5 C4 -1.7(3) . . . . ?
C3 C4 C5 C1 0.9(3) . . . . ?
C2 N1 C6 C7 70.24(19) . . . . ?
C3 N1 C6 C7 -103.85(17) . . . . ?
C8 O4 C7 O3 -3.3(3) . . . . ?
C8 O4 C7 C6 176.95(15) . . . . ?
N1 C6 C7 O3 15.8(3) . . . . ?
N1 C6 C7 O4 -164.44(14) . . . . ?
C7 O4 C8 C9 78.9(2) . . . . ?
O1 Ru1 C10 C15 -44.43(12) . . . . ?
O2 Ru1 C10 C15 -121.05(10) . . . . ?
C14 Ru1 C10 C15 28.19(10) . . . . ?
C12 Ru1 C10 C15 102.20(11) . . . . ?
C13 Ru1 C10 C15 65.17(11) . . . . ?
C11 Ru1 C10 C15 130.24(15) . . . . ?
Cl1 Ru1 C10 C15 156.85(8) . . . . ?
O1 Ru1 C10 C11 -174.68(9) . . . . ?
O2 Ru1 C10 C11 108.71(10) . . . . ?
C14 Ru1 C10 C11 -102.06(11) . . . . ?
C12 Ru1 C10 C11 -28.05(10) . . . . ?
C13 Ru1 C10 C11 -65.07(11) . . . . ?
C15 Ru1 C10 C11 -130.24(15) . . . . ?
Cl1 Ru1 C10 C11 26.61(14) . . . . ?
O1 Ru1 C10 C16 70.14(17) . . . . ?
O2 Ru1 C10 C16 -6.48(16) . . . . ?
C14 Ru1 C10 C16 142.75(17) . . . . ?
C12 Ru1 C10 C16 -143.24(18) . . . . ?
C13 Ru1 C10 C16 179.74(17) . . . . ?
C15 Ru1 C10 C16 114.6(2) . . . . ?
C11 Ru1 C10 C16 -115.2(2) . . . . ?
Cl1 Ru1 C10 C16 -88.58(17) . . . . ?
C15 C10 C11 C12 -3.8(2) . . . . ?
C16 C10 C11 C12 173.27(15) . . . . ?
Ru1 C10 C11 C12 51.24(14) . . . . ?
C15 C10 C11 Ru1 -55.02(13) . . . . ?
C16 C10 C11 Ru1 122.03(15) . . . . ?
O1 Ru1 C11 C12 -117.0(2) . . . . ?
O2 Ru1 C11 C12 150.10(10) . . . . ?
C14 Ru1 C11 C12 -66.16(11) . . . . ?
C13 Ru1 C11 C12 -28.24(10) . . . . ?
C15 Ru1 C11 C12 -103.68(11) . . . . ?
C10 Ru1 C11 C12 -134.10(15) . . . . ?
Cl1 Ru1 C11 C12 61.72(10) . . . . ?
O1 Ru1 C11 C10 17.1(3) . . . . ?
O2 Ru1 C11 C10 -75.81(10) . . . . ?
C14 Ru1 C11 C10 67.94(11) . . . . ?
C12 Ru1 C11 C10 134.10(15) . . . . ?
C13 Ru1 C11 C10 105.86(11) . . . . ?
C15 Ru1 C11 C10 30.42(10) . . . . ?
Cl1 Ru1 C11 C10 -164.18(9) . . . . ?
C10 C11 C12 C13 1.4(2) . . . . ?
Ru1 C11 C12 C13 52.77(15) . . . . ?
C10 C11 C12 Ru1 -51.40(14) . . . . ?
O1 Ru1 C12 C11 156.13(10) . . . . ?
O2 Ru1 C12 C11 -42.07(13) . . . . ?
C14 Ru1 C12 C11 103.75(11) . . . . ?
C13 Ru1 C12 C11 134.67(16) . . . . ?
C15 Ru1 C12 C11 65.96(11) . . . . ?
C10 Ru1 C12 C11 28.41(10) . . . . ?
Cl1 Ru1 C12 C11 -123.58(10) . . . . ?
O1 Ru1 C12 C13 21.46(16) . . . . ?
O2 Ru1 C12 C13 -176.74(9) . . . . ?
C14 Ru1 C12 C13 -30.91(10) . . . . ?
C15 Ru1 C12 C13 -68.70(11) . . . . ?
C10 Ru1 C12 C13 -106.25(11) . . . . ?
C11 Ru1 C12 C13 -134.67(16) . . . . ?
Cl1 Ru1 C12 C13 101.76(10) . . . . ?
C11 C12 C13 C14 0.7(2) . . . . ?
Ru1 C12 C13 C14 53.99(13) . . . . ?
C11 C12 C13 C17 -176.64(16) . . . . ?
Ru1 C12 C13 C17 -123.31(16) . . . . ?
C11 C12 C13 Ru1 -53.33(15) . . . . ?
O1 Ru1 C13 C14 62.68(11) . . . . ?
C12 Ru1 C13 C14 -129.64(16) . . . . ?
C15 Ru1 C13 C14 -28.58(10) . . . . ?
C10 Ru1 C13 C14 -65.17(11) . . . . ?
C11 Ru1 C13 C14 -101.98(11) . . . . ?
Cl1 Ru1 C13 C14 150.22(10) . . . . ?
O1 Ru1 C13 C12 -167.69(10) . . . . ?
C14 Ru1 C13 C12 129.64(16) . . . . ?
C15 Ru1 C13 C12 101.06(11) . . . . ?
C10 Ru1 C13 C12 64.46(11) . . . . ?
C11 Ru1 C13 C12 27.66(10) . . . . ?
Cl1 Ru1 C13 C12 -80.15(10) . . . . ?
O1 Ru1 C13 C17 -53.71(18) . . . . ?
C14 Ru1 C13 C17 -116.4(2) . . . . ?
C12 Ru1 C13 C17 114.0(2) . . . . ?
C15 Ru1 C13 C17 -144.97(19) . . . . ?
C10 Ru1 C13 C17 178.44(18) . . . . ?
C11 Ru1 C13 C17 141.63(19) . . . . ?
Cl1 Ru1 C13 C17 33.82(18) . . . . ?
C12 C13 C14 C15 -0.2(2) . . . . ?
C17 C13 C14 C15 177.01(16) . . . . ?
Ru1 C13 C14 C15 54.05(14) . . . . ?
C12 C13 C14 Ru1 -54.29(13) . . . . ?
C17 C13 C14 Ru1 122.96(16) . . . . ?
O1 Ru1 C14 C15 103.13(10) . . . . ?
O2 Ru1 C14 C15 33.06(15) . . . . ?
C12 Ru1 C14 C15 -102.64(11) . . . . ?
C13 Ru1 C14 C15 -133.68(16) . . . . ?
C10 Ru1 C14 C15 -27.97(10) . . . . ?
C11 Ru1 C14 C15 -65.71(11) . . . . ?
Cl1 Ru1 C14 C15 -172.85(8) . . . . ?
O1 Ru1 C14 C13 -123.19(11) . . . . ?
O2 Ru1 C14 C13 166.74(10) . . . . ?
C12 Ru1 C14 C13 31.04(11) . . . . ?
C15 Ru1 C14 C13 133.68(16) . . . . ?
C10 Ru1 C14 C13 105.71(12) . . . . ?
C11 Ru1 C14 C13 67.97(11) . . . . ?
Cl1 Ru1 C14 C13 -39.17(12) . . . . ?
C11 C10 C15 C14 4.2(2) . . . . ?
C16 C10 C15 C14 -172.83(15) . . . . ?
Ru1 C10 C15 C14 -51.07(14) . . . . ?
C11 C10 C15 Ru1 55.29(13) . . . . ?
C16 C10 C15 Ru1 -121.76(15) . . . . ?
C13 C14 C15 C10 -2.3(2) . . . . ?
Ru1 C14 C15 C10 51.71(14) . . . . ?
C13 C14 C15 Ru1 -53.97(14) . . . . ?
O1 Ru1 C15 C10 146.08(10) . . . . ?
O2 Ru1 C15 C10 65.29(11) . . . . ?
C14 Ru1 C15 C10 -134.47(15) . . . . ?
C12 Ru1 C15 C10 -67.58(11) . . . . ?
C13 Ru1 C15 C10 -105.85(11) . . . . ?
C11 Ru1 C15 C10 -30.59(10) . . . . ?
Cl1 Ru1 C15 C10 -110.8(2) . . . . ?
O1 Ru1 C15 C14 -79.44(10) . . . . ?
O2 Ru1 C15 C14 -160.23(9) . . . . ?
C12 Ru1 C15 C14 66.90(11) . . . . ?
C13 Ru1 C15 C14 28.62(10) . . . . ?
C10 Ru1 C15 C14 134.47(15) . . . . ?
C11 Ru1 C15 C14 103.89(11) . . . . ?
Cl1 Ru1 C15 C14 23.7(3) . . . . ?
C14 C13 C17 C18 -26.9(3) . . . . ?
C12 C13 C17 C18 150.23(18) . . . . ?
Ru1 C13 C17 C18 62.1(2) . . . . ?
C14 C13 C17 C19 98.1(2) . . . . ?
C12 C13 C17 C19 -84.8(2) . . . . ?
Ru1 C13 C17 C19 -172.89(16) . . . . ?
